data_7002315
loop_
_publ_author_name
'Liu, Hai-Yan'
'Wu, Hua'
'Ma, Jian-Fang'
'Yang, Jin'
'Liu, Ying-Ying'

_publ_section_title
;
 Syntheses, structures, and photoluminescence of a series of silver(I)
 sulfonates with pyrazine derivatives
;
_journal_issue 38
_journal_name_full 'Dalton Transactions'
_journal_page_first 7957
_journal_page_last 7968
_journal_paper_doi 10.1039/b905483a
_journal_year 2009
_chemical_formula_moiety 'C13 H16 Ag N3 O3 S'
_chemical_formula_sum 'C13 H16 Ag N3 O3 S'
_chemical_formula_weight 402.22
_chemical_name_systematic
;
?
;
_space_group_IT_number 33
_symmetry_cell_setting orthorhombic
_symmetry_space_group_name_Hall 'P 2c -2n'
_symmetry_space_group_name_H-M 'P n a 21'
_atom_sites_solution_hydrogens geom
_atom_sites_solution_primary direct
_atom_sites_solution_secondary difmap
_audit_creation_method SHELXL-97
_cell_angle_alpha 90.00
_cell_angle_beta 90.000(5)
_cell_angle_gamma 90.00
_cell_formula_units_Z 4
_cell_length_a 14.2740(2)
_cell_length_b 8.2430(2)
_cell_length_c 12.6120(4)
_cell_measurement_reflns_used 3321
_cell_measurement_temperature 293(2)
_cell_measurement_theta_max 27.4
_cell_measurement_theta_min 2.8
_cell_volume 1483.94(6)
_computing_cell_refinement PROCESS-AUTO
_computing_data_collection 'PROCESS-AUTO(Rigaku, 1998)'
_computing_data_reduction PROCESS-AUTO
_computing_molecular_graphics 'SHELXTL-PLUS (Sheldrick, 1990)'
_computing_publication_material SHELXL-97
_computing_structure_refinement 'SHELXL-97 (Sheldrick, 1997)'
_computing_structure_solution 'SHELXS-97 (Sheldrick, 1997)'
_diffrn_ambient_temperature 293(2)
_diffrn_detector_area_resol_mean 10.0
_diffrn_measured_fraction_theta_full 1.000
_diffrn_measured_fraction_theta_max 0.998
_diffrn_measurement_device_type 'Rigaku RAXIS-RAPID'
_diffrn_measurement_method '\w scans'
_diffrn_radiation_monochromator graphite
_diffrn_radiation_source 'fine-focus sealed tube'
_diffrn_radiation_type MoK\a
_diffrn_radiation_wavelength 0.71069
_diffrn_reflns_av_R_equivalents 0.0204
_diffrn_reflns_av_sigmaI/netI 0.0131
_diffrn_reflns_limit_h_max 18
_diffrn_reflns_limit_h_min -18
_diffrn_reflns_limit_k_max 10
_diffrn_reflns_limit_k_min -10
_diffrn_reflns_limit_l_max 16
_diffrn_reflns_limit_l_min -16
_diffrn_reflns_number 13395
_diffrn_reflns_theta_full 25.00
_diffrn_reflns_theta_max 27.36
_diffrn_reflns_theta_min 2.85
_exptl_absorpt_coefficient_mu 1.512
_exptl_absorpt_correction_T_max 0.650
_exptl_absorpt_correction_T_min 0.548
_exptl_absorpt_correction_type multi-scan
_exptl_absorpt_process_details
;
Higashi,T (1995) Program for absorption correction.
Rigaku Corporation, Tokyo, Japan.
;
_exptl_crystal_colour yellow
_exptl_crystal_density_diffrn 1.800
_exptl_crystal_density_method 'not measured'
_exptl_crystal_description block
_exptl_crystal_F_000 808
_exptl_crystal_size_max 0.48
_exptl_crystal_size_mid 0.33
_exptl_crystal_size_min 0.30
_refine_diff_density_max 0.288
_refine_diff_density_min -0.473
_refine_diff_density_rms 0.073
_refine_ls_abs_structure_details 'Flack H D (1983), Acta Cryst. A39, 876-881'
_refine_ls_abs_structure_Flack -0.01(2)
_refine_ls_extinction_method none
_refine_ls_goodness_of_fit_ref 1.064
_refine_ls_hydrogen_treatment mixed
_refine_ls_matrix_type full
_refine_ls_number_parameters 198
_refine_ls_number_reflns 3321
_refine_ls_number_restraints 4
_refine_ls_restrained_S_all 1.064
_refine_ls_R_factor_all 0.0240
_refine_ls_R_factor_gt 0.0225
_refine_ls_shift/su_max 0.000
_refine_ls_shift/su_mean 0.000
_refine_ls_structure_factor_coef Fsqd
_refine_ls_weighting_details 'calc w=1/[\s^2^(Fo^2^)+(0.0388P)^2^+0.2098P] where P=(Fo^2^+2Fc^2^)/3'
_refine_ls_weighting_scheme calc
_refine_ls_wR_factor_gt 0.0576
_refine_ls_wR_factor_ref 0.0581
_reflns_number_gt 3160
_reflns_number_total 3321
_reflns_threshold_expression >2sigma(I)
_cod_data_source_file b905483a.txt
_cod_data_source_block 9
_cod_database_code 7002315

loop_
_symmetry_equiv_pos_as_xyz
'x, y, z'
'-x, -y, z+1/2'
'-x+1/2, y+1/2, z+1/2'
'x+1/2, -y+1/2, z'

loop_
_atom_site_label
_atom_site_type_symbol
_atom_site_fract_x
_atom_site_fract_y
_atom_site_fract_z
_atom_site_U_iso_or_equiv
_atom_site_adp_type
_atom_site_occupancy
_atom_site_symmetry_multiplicity
_atom_site_calc_flag
_atom_site_refinement_flags
_atom_site_disorder_assembly
_atom_site_disorder_group
Ag1 Ag 0.493057(10) 0.31070(2) 0.67460(3) 0.04803(7) Uani 1 1 d . . .
C1 C 0.36865(15) 0.5184(3) 0.88796(16) 0.0292(4) Uani 1 1 d . . .
C2 C 0.27610(16) 0.5151(3) 0.91981(19) 0.0347(5) Uani 1 1 d . . .
H2 H 0.2602 0.4605 0.9818 0.042 Uiso 1 1 calc R . .
C3 C 0.20611(18) 0.5914(3) 0.8616(2) 0.0395(5) Uani 1 1 d . . .
C4 C 0.23388(19) 0.6770(3) 0.7717(2) 0.0419(6) Uani 1 1 d . . .
H4 H 0.1885 0.7313 0.7324 0.050 Uiso 1 1 calc R . .
C5 C 0.3267(2) 0.6847(3) 0.73833(19) 0.0383(5) Uani 1 1 d . . .
C6 C 0.39519(16) 0.6007(2) 0.79488(16) 0.0309(4) Uani 1 1 d . . .
C7 C 0.10455(19) 0.5789(4) 0.8956(3) 0.0576(7) Uani 1 1 d . . .
H7A H 0.0659 0.6382 0.8469 0.086 Uiso 1 1 calc R . .
H7B H 0.0976 0.6234 0.9655 0.086 Uiso 1 1 calc R . .
H7C H 0.0858 0.4670 0.8961 0.086 Uiso 1 1 calc R . .
C8 C 0.3528(3) 0.7793(4) 0.6405(2) 0.0677(10) Uani 1 1 d . . .
H8A H 0.4192 0.7725 0.6295 0.102 Uiso 1 1 calc RD . .
H8B H 0.3351 0.8908 0.6495 0.102 Uiso 1 1 calc R . .
H8C H 0.3208 0.7349 0.5802 0.102 Uiso 1 1 calc R . .
C9 C 0.28571(17) 0.3361(3) 0.5955(2) 0.0356(5) Uani 1 1 d . . .
H9 H 0.3150 0.3924 0.5409 0.043 Uiso 1 1 calc R . .
C10 C 0.29362(19) 0.1870(3) 0.7462(2) 0.0452(6) Uani 1 1 d . . .
H10 H 0.3281 0.1369 0.7995 0.054 Uiso 1 1 calc R . .
C11 C 0.19747(19) 0.1795(3) 0.7491(2) 0.0459(6) Uani 1 1 d . . .
H11 H 0.1683 0.1242 0.8043 0.055 Uiso 1 1 calc R . .
C12 C 0.18841(16) 0.3305(3) 0.59733(18) 0.0321(5) Uani 1 1 d . . .
C13 C 0.1317(2) 0.4145(4) 0.5143(3) 0.0554(7) Uani 1 1 d . . .
H13A H 0.0663 0.3986 0.5285 0.083 Uiso 1 1 calc R . .
H13B H 0.1468 0.3705 0.4459 0.083 Uiso 1 1 calc R . .
H13C H 0.1456 0.5284 0.5152 0.083 Uiso 1 1 calc R . .
N1 N 0.48679(15) 0.5887(3) 0.75732(17) 0.0382(4) Uani 1 1 d D . .
H1N H 0.5136(12) 0.646(5) 0.714(3) 0.099(18) Uiso 1 1 d D . .
H2N H 0.5237(19) 0.586(4) 0.811(2) 0.041(8) Uiso 1 1 d D . .
N2 N 0.33859(12) 0.2648(2) 0.6682(2) 0.0378(4) Uani 1 1 d . . .
N3 N 0.14475(11) 0.2501(2) 0.67414(19) 0.0350(3) Uani 1 1 d . . .
O1 O 0.40715(15) 0.3511(3) 1.05594(13) 0.0489(5) Uani 1 1 d . . .
O2 O 0.48081(15) 0.2734(3) 0.89177(18) 0.0500(5) Uani 1 1 d . . .
O3 O 0.52943(15) 0.5191(3) 0.98172(16) 0.0526(5) Uani 1 1 d . . .
S2 S 0.45293(4) 0.40617(6) 0.96054(4) 0.03274(12) Uani 1 1 d . . .

loop_
_atom_site_aniso_label
_atom_site_aniso_U_11
_atom_site_aniso_U_22
_atom_site_aniso_U_33
_atom_site_aniso_U_23
_atom_site_aniso_U_13
_atom_site_aniso_U_12
Ag1 0.01775(8) 0.06489(13) 0.06144(12) -0.01468(12) -0.00050(12) 0.00455(6)
C1 0.0310(10) 0.0291(10) 0.0275(9) -0.0005(8) -0.0023(8) 0.0003(8)
C2 0.0343(11) 0.0326(11) 0.0373(10) 0.0039(8) 0.0059(9) -0.0001(9)
C3 0.0308(11) 0.0354(12) 0.0522(14) -0.0032(10) 0.0005(10) 0.0031(9)
C4 0.0411(14) 0.0413(14) 0.0435(14) -0.0007(10) -0.0074(11) 0.0157(10)
C5 0.0493(15) 0.0349(13) 0.0306(11) 0.0013(9) 0.0022(10) 0.0115(10)
C6 0.0367(11) 0.0294(10) 0.0265(9) -0.0030(8) 0.0010(9) 0.0001(8)
C7 0.0308(12) 0.0575(17) 0.085(2) 0.0024(16) 0.0064(14) 0.0071(11)
C8 0.079(2) 0.082(2) 0.0419(14) 0.0263(14) 0.0150(15) 0.0423(19)
C9 0.0233(10) 0.0443(13) 0.0392(12) -0.0002(10) 0.0005(9) -0.0058(9)
C10 0.0284(12) 0.0629(18) 0.0444(13) 0.0089(12) -0.0118(11) -0.0037(10)
C11 0.0286(12) 0.0656(18) 0.0436(13) 0.0115(12) -0.0045(11) -0.0131(11)
C12 0.0233(10) 0.0348(12) 0.0384(12) -0.0028(9) -0.0015(9) -0.0020(8)
C13 0.0396(13) 0.0615(18) 0.0650(16) 0.0195(14) -0.0117(13) 0.0011(12)
N1 0.0354(10) 0.0449(12) 0.0342(10) 0.0054(9) 0.0060(9) -0.0015(8)
N2 0.0211(7) 0.0460(10) 0.0463(11) -0.0069(11) 0.0017(11) -0.0028(7)
N3 0.0195(7) 0.0438(9) 0.0419(9) -0.0020(12) -0.0023(11) -0.0057(6)
O1 0.0510(11) 0.0612(11) 0.0345(9) 0.0161(8) -0.0046(8) -0.0053(9)
O2 0.0567(12) 0.0486(11) 0.0448(10) -0.0012(9) -0.0070(9) 0.0207(9)
O3 0.0427(10) 0.0610(12) 0.0540(12) 0.0109(9) -0.0184(9) -0.0155(9)
S2 0.0313(3) 0.0382(3) 0.0287(2) 0.0048(2) -0.0068(2) -0.0006(2)

loop_
_atom_type_symbol
_atom_type_description
_atom_type_scat_dispersion_real
_atom_type_scat_dispersion_imag
_atom_type_scat_source
C C 0.0033 0.0016 'International Tables Vol C Tables 4.2.6.8 and 6.1.1.4'
H H 0.0000 0.0000 'International Tables Vol C Tables 4.2.6.8 and 6.1.1.4'
N N 0.0061 0.0033 'International Tables Vol C Tables 4.2.6.8 and 6.1.1.4'
O O 0.0106 0.0060 'International Tables Vol C Tables 4.2.6.8 and 6.1.1.4'
S S 0.1246 0.1234 'International Tables Vol C Tables 4.2.6.8 and 6.1.1.4'
Ag Ag -0.8971 1.1015 'International Tables Vol C Tables 4.2.6.8 and 6.1.1.4'

loop_
_geom_angle_atom_site_label_1
_geom_angle_atom_site_label_2
_geom_angle_atom_site_label_3
_geom_angle
_geom_angle_site_symmetry_1
_geom_angle_site_symmetry_3
_geom_angle_publ_flag
N3 Ag1 N2 157.13(8) 4 . ?
N3 Ag1 N1 103.93(7) 4 . ?
N2 Ag1 N1 97.69(7) . . ?
O2 Ag1 N1 71.83(8) . . ?
N1 Ag1 O3 84.33(9) . 2_664 ?
N3 Ag1 O3 102.76(9) 4 2_664 ?
N2 Ag1 O3 86.59(9) . 2_664 ?
O2 Ag1 O3 154.38(9) . 2_664 ?
C2 C1 C6 120.6(2) . . ?
C2 C1 S2 119.27(17) . . ?
C6 C1 S2 119.97(17) . . ?
C1 C2 C3 121.7(2) . . ?
C1 C2 H2 119.2 . . ?
C3 C2 H2 119.2 . . ?
C2 C3 C4 117.0(2) . . ?
C2 C3 C7 120.5(2) . . ?
C4 C3 C7 122.5(2) . . ?
C5 C4 C3 122.7(2) . . ?
C5 C4 H4 118.7 . . ?
C3 C4 H4 118.7 . . ?
C4 C5 C6 119.4(2) . . ?
C4 C5 C8 120.5(3) . . ?
C6 C5 C8 120.1(3) . . ?
N1 C6 C5 121.3(2) . . ?
N1 C6 C1 120.1(2) . . ?
C5 C6 C1 118.5(2) . . ?
C3 C7 H7A 109.5 . . ?
C3 C7 H7B 109.5 . . ?
H7A C7 H7B 109.5 . . ?
C3 C7 H7C 109.5 . . ?
H7A C7 H7C 109.5 . . ?
H7B C7 H7C 109.5 . . ?
C5 C8 H8A 109.5 . . ?
C5 C8 H8B 109.5 . . ?
H8A C8 H8B 109.5 . . ?
C5 C8 H8C 109.5 . . ?
H8A C8 H8C 109.5 . . ?
H8B C8 H8C 109.5 . . ?
N2 C9 C12 122.9(2) . . ?
N2 C9 H9 118.5 . . ?
C12 C9 H9 118.5 . . ?
N2 C10 C11 121.3(2) . . ?
N2 C10 H10 119.3 . . ?
C11 C10 H10 119.3 . . ?
N3 C11 C10 121.4(2) . . ?
N3 C11 H11 119.3 . . ?
C10 C11 H11 119.3 . . ?
N3 C12 C9 119.8(2) . . ?
N3 C12 C13 119.2(2) . . ?
C9 C12 C13 121.0(2) . . ?
C12 C13 H13A 109.5 . . ?
C12 C13 H13B 109.5 . . ?
H13A C13 H13B 109.5 . . ?
C12 C13 H13C 109.5 . . ?
H13A C13 H13C 109.5 . . ?
H13B C13 H13C 109.5 . . ?
C6 N1 Ag1 103.78(15) . . ?
C6 N1 H1N 128.6(16) . . ?
Ag1 N1 H1N 104(4) . . ?
C6 N1 H2N 108(2) . . ?
Ag1 N1 H2N 106(2) . . ?
H1N N1 H2N 105(3) . . ?
C9 N2 C10 116.6(2) . . ?
C9 N2 Ag1 120.74(17) . . ?
C10 N2 Ag1 121.78(18) . . ?
C12 N3 C11 117.86(19) . . ?
C12 N3 Ag1 124.84(16) . 4_455 ?
C11 N3 Ag1 116.54(16) . 4_455 ?
O1 S2 O2 112.66(13) . . ?
O1 S2 O3 112.77(12) . . ?
O2 S2 O3 112.64(14) . . ?
O1 S2 C1 106.70(11) . . ?
O2 S2 C1 105.72(10) . . ?
O3 S2 C1 105.64(11) . . ?

loop_
_geom_bond_atom_site_label_1
_geom_bond_atom_site_label_2
_geom_bond_distance
_geom_bond_site_symmetry_2
_geom_bond_publ_flag
Ag1 N3 2.2224(15) 4 ?
Ag1 N2 2.2386(17) . ?
Ag1 N1 2.520(2) . ?
Ag1 O2 2.760(3) . ?
Ag1 O3 2.827(2) 2_664 ?
C1 C2 1.381(3) . ?
C1 C6 1.408(3) . ?
C1 S2 1.772(2) . ?
C2 C3 1.390(4) . ?
C2 H2 0.9300 . ?
C3 C4 1.393(4) . ?
C3 C7 1.515(4) . ?
C4 C5 1.391(4) . ?
C4 H4 0.9300 . ?
C5 C6 1.395(3) . ?
C5 C8 1.507(4) . ?
C6 N1 1.394(3) . ?
C7 H7A 0.9600 . ?
C7 H7B 0.9600 . ?
C7 H7C 0.9600 . ?
C8 H8A 0.9600 . ?
C8 H8B 0.9600 . ?
C8 H8C 0.9600 . ?
C9 N2 1.325(3) . ?
C9 C12 1.390(3) . ?
C9 H9 0.9300 . ?
C10 N2 1.339(4) . ?
C10 C11 1.374(4) . ?
C10 H10 0.9300 . ?
C11 N3 1.342(3) . ?
C11 H11 0.9300 . ?
C12 N3 1.329(3) . ?
C12 C13 1.493(3) . ?
C13 H13A 0.9600 . ?
C13 H13B 0.9600 . ?
C13 H13C 0.9600 . ?
N1 H1N 0.82(4) . ?
N1 H2N 0.860(18) . ?
N3 Ag1 2.2224(15) 4_455 ?
O1 S2 1.4423(18) . ?
O2 S2 1.452(2) . ?
O3 S2 1.459(2) . ?

loop_
_geom_hbond_atom_site_label_D
_geom_hbond_atom_site_label_H
_geom_hbond_atom_site_label_A
_geom_hbond_distance_DH
_geom_hbond_distance_HA
_geom_hbond_distance_DA
_geom_hbond_angle_DHA
_geom_hbond_site_symmetry_A
N1 H2N O3 0.860(18) 2.22(2) 2.951(3) 143(3) .
N1 H1N O1 0.82(4) 2.30(4) 2.998(3) 144(5) 2_664

loop_
_geom_torsion_atom_site_label_1
_geom_torsion_atom_site_label_2
_geom_torsion_atom_site_label_3
_geom_torsion_atom_site_label_4
_geom_torsion
_geom_torsion_site_symmetry_1
_geom_torsion_site_symmetry_2
_geom_torsion_site_symmetry_3
_geom_torsion_site_symmetry_4
_geom_torsion_publ_flag
C6 C1 C2 C3 0.3(4) . . . . ?
S2 C1 C2 C3 -175.38(19) . . . . ?
C1 C2 C3 C4 -2.5(4) . . . . ?
C1 C2 C3 C7 177.0(2) . . . . ?
C2 C3 C4 C5 1.5(4) . . . . ?
C7 C3 C4 C5 -178.0(3) . . . . ?
C3 C4 C5 C6 1.6(4) . . . . ?
C3 C4 C5 C8 -179.9(3) . . . . ?
C4 C5 C6 N1 172.2(2) . . . . ?
C8 C5 C6 N1 -6.4(4) . . . . ?
C4 C5 C6 C1 -3.7(3) . . . . ?
C8 C5 C6 C1 177.8(2) . . . . ?
C2 C1 C6 N1 -173.1(2) . . . . ?
S2 C1 C6 N1 2.6(3) . . . . ?
C2 C1 C6 C5 2.8(3) . . . . ?
S2 C1 C6 C5 178.51(18) . . . . ?
N2 C10 C11 N3 -0.2(4) . . . . ?
N2 C9 C12 N3 -0.4(4) . . . . ?
N2 C9 C12 C13 179.3(2) . . . . ?
C5 C6 N1 Ag1 -99.8(2) . . . . ?
C1 C6 N1 Ag1 76.0(2) . . . . ?
N3 Ag1 N1 C6 -157.86(15) 4 . . . ?
N2 Ag1 N1 C6 14.62(16) . . . . ?
C12 C9 N2 C10 -0.9(4) . . . . ?
C12 C9 N2 Ag1 -170.44(18) . . . . ?
C11 C10 N2 C9 1.2(4) . . . . ?
C11 C10 N2 Ag1 170.6(2) . . . . ?
N3 Ag1 N2 C9 -123.1(3) 4 . . . ?
N1 Ag1 N2 C9 76.01(19) . . . . ?
N3 Ag1 N2 C10 67.9(4) 4 . . . ?
N1 Ag1 N2 C10 -93.0(2) . . . . ?
C9 C12 N3 C11 1.4(4) . . . . ?
C13 C12 N3 C11 -178.3(3) . . . . ?
C9 C12 N3 Ag1 -168.20(17) . . . 4_455 ?
C13 C12 N3 Ag1 12.1(3) . . . 4_455 ?
C10 C11 N3 C12 -1.2(4) . . . . ?
C10 C11 N3 Ag1 169.3(2) . . . 4_455 ?
C2 C1 S2 O1 -10.0(2) . . . . ?
C6 C1 S2 O1 174.20(17) . . . . ?
C2 C1 S2 O2 110.1(2) . . . . ?
C6 C1 S2 O2 -65.6(2) . . . . ?
C2 C1 S2 O3 -130.3(2) . . . . ?
C6 C1 S2 O3 53.97(19) . . . . ?
